data_7210012
loop_
_publ_author_name
'Dikundwar, Amol G.'
'Venkateswarlu, Ch.'
'Chandrakala, R. N.'
'Chandrasekaran, Srinivasan'
'Row, Tayur N. Guru'

_publ_section_title
;
 H/F isosteric substitution to attest different equi-energetic molecular
 conformations in crystals
;
_journal_issue 27
_journal_name_full CrystEngComm
_journal_page_first 5403
_journal_paper_doi 10.1039/c3ce40697k
_journal_volume 15
_journal_year 2013
_chemical_compound_source 'see text'
_chemical_formula_moiety 'C20 H12 F2 O6'
_chemical_formula_sum 'C20 H12 F2 O6'
_chemical_formula_weight 386.30
_chemical_name_systematic
;
hexa-2,4-diyne-1,6-diyl bis(2-fluorophenylcarbonate)
;
_space_group_IT_number 56
_symmetry_cell_setting orthorhombic
_symmetry_Int_Tables_number 56
_symmetry_space_group_name_Hall '-P 2ab 2ac'
_symmetry_space_group_name_H-M 'P c c n'
_atom_sites_solution_hydrogens geom
_atom_sites_solution_primary direct
_atom_sites_solution_secondary difmap
_cell_angle_alpha 90
_cell_angle_beta 90
_cell_angle_gamma 90
_cell_formula_units_Z 4
_cell_length_a 22.665(5)
_cell_length_b 9.956(5)
_cell_length_c 7.442(5)
_cell_measurement_reflns_used 9474
_cell_measurement_temperature 150(1)
_cell_measurement_theta_max 25.0
_cell_measurement_theta_min 3.4
_cell_volume 1679.3(15)
_computing_cell_refinement 'CrysAlisPro CCD (Oxford Diffraction, 2009)'
_computing_data_collection 'CrysAlisPro CCD (Oxford Diffraction, 2009)'
_computing_data_reduction 'CrysAlisPro RED (Oxford Diffraction, 2009)'
_computing_molecular_graphics 'Ortep-3 (Farrugia, 1997) and CAMERON (Watkin et al., 1993)'
_computing_publication_material 'WinGX (Farrugia, 1999)'
_computing_structure_refinement 'SHELXL97 (Sheldrick, 2008)'
_computing_structure_solution 'SHELXS97 (Sheldrick, 2008)'
_diffrn_ambient_temperature 150(1)
_diffrn_measured_fraction_theta_full 0.999
_diffrn_measured_fraction_theta_max 0.999
_diffrn_measurement_device_type 'Oxford Xcalibur,Eos(Nova) CCD detector'
_diffrn_measurement_method 'f\w scans'
_diffrn_radiation_monochromator graphite
_diffrn_radiation_probe x-ray
_diffrn_radiation_source 'Enhance (Mo) X-ray Source'
_diffrn_radiation_type MoK\a
_diffrn_radiation_wavelength 0.71073
_diffrn_reflns_av_R_equivalents 0.0489
_diffrn_reflns_av_sigmaI/netI 0.0337
_diffrn_reflns_limit_h_max 25
_diffrn_reflns_limit_h_min -26
_diffrn_reflns_limit_k_max 11
_diffrn_reflns_limit_k_min -11
_diffrn_reflns_limit_l_max 8
_diffrn_reflns_limit_l_min -8
_diffrn_reflns_number 9474
_diffrn_reflns_reduction_process
;

;
_diffrn_reflns_theta_full 25.00
_diffrn_reflns_theta_max 25.00
_diffrn_reflns_theta_min 3.39
_exptl_absorpt_coefficient_mu 0.128
_exptl_absorpt_correction_T_max 0.9749
_exptl_absorpt_correction_T_min 0.9507
_exptl_absorpt_correction_type multi-scan
_exptl_absorpt_process_details 'CrysAlis RED (Oxford Diffraction,2009)'
_exptl_crystal_colour colourless
_exptl_crystal_density_diffrn 1.528
_exptl_crystal_density_method 'Not Measured'
_exptl_crystal_description block
_exptl_crystal_F_000 792
_exptl_crystal_size_max 0.4
_exptl_crystal_size_mid 0.2
_exptl_crystal_size_min 0.2
_refine_diff_density_max 0.188
_refine_diff_density_min -0.189
_refine_diff_density_rms 0.043
_refine_ls_extinction_method none
_refine_ls_goodness_of_fit_ref 1.061
_refine_ls_hydrogen_treatment constr
_refine_ls_matrix_type full
_refine_ls_number_parameters 127
_refine_ls_number_reflns 1480
_refine_ls_number_restraints 0
_refine_ls_restrained_S_all 1.061
_refine_ls_R_factor_all 0.0503
_refine_ls_R_factor_gt 0.0367
_refine_ls_shift/su_max 0.000
_refine_ls_shift/su_mean 0.000
_refine_ls_structure_factor_coef Fsqd
_refine_ls_weighting_details 'calc w=1/[\s^2^(Fo^2^)+(0.0507P)^2^+0.0496P] where P=(Fo^2^+2Fc^2^)/3'
_refine_ls_weighting_scheme calc
_refine_ls_wR_factor_gt 0.0919
_refine_ls_wR_factor_ref 0.1004
_reflns_number_gt 1172
_reflns_number_total 1480
_reflns_threshold_expression >2sigma(I)
_cod_data_source_file c3ce40697k.txt
_cod_data_source_block avebofp150k
_cod_depositor_comments
;
The following automatic conversions were performed:

'_symmetry_cell_setting' value 'Orthorhombic' changed to
'orthorhombic' according to
/home/saulius/struct/CIF-dictionaries/cif_core.dic dictionary named
'cif_core.dic' version 2.4.2 from 2011-04-26.

Automatic conversion script
Id: cif_fix_values 1891 2012-01-12 08:04:46Z andrius 
;
_cod_database_code 7210012

loop_
_symmetry_equiv_pos_site_id
_symmetry_equiv_pos_as_xyz
1 x,y,z
2 1/2-x,1/2-y,z
3 1/2+x,-y,1/2-z
4 -x,1/2+y,1/2-z
5 -x,-y,-z
6 1/2+x,1/2+y,-z
7 1/2-x,y,1/2+z
8 x,1/2-y,1/2+z

loop_
_atom_site_label
_atom_site_type_symbol
_atom_site_fract_x
_atom_site_fract_y
_atom_site_fract_z
_atom_site_U_iso_or_equiv
_atom_site_adp_type
_atom_site_occupancy
_atom_site_symmetry_multiplicity
_atom_site_calc_flag
_atom_site_refinement_flags
C3 C 0.19458(8) -0.06065(18) 1.0815(2) 0.0279(4) Uani 1 1 d .
H3A H 0.2191 -0.1226 1.1490 0.034 Uiso 1 1 calc R
H3B H 0.1552 -0.0627 1.1328 0.034 Uiso 1 1 calc R
F1 F 0.07030(5) -0.25122(10) 0.48232(14) 0.0368(3) Uani 1 1 d .
C8 C 0.03694(8) 0.05715(19) 0.2482(2) 0.0285(4) Uani 1 1 d .
H8 H 0.0113 0.0896 0.1608 0.034 Uiso 1 1 calc R
C7 C 0.03360(8) -0.07560(19) 0.3015(2) 0.0278(4) Uani 1 1 d .
H7 H 0.0058 -0.1330 0.2512 0.033 Uiso 1 1 calc R
O1 O 0.19194(5) -0.10340(12) 0.89478(15) 0.0262(3) Uani 1 1 d .
O2 O 0.11437(5) 0.03550(13) 0.85426(16) 0.0298(4) Uani 1 1 d .
O3 O 0.15287(5) -0.09285(12) 0.63193(15) 0.0281(3) Uani 1 1 d .
C5 C 0.11319(7) -0.03724(17) 0.5074(2) 0.0227(4) Uani 1 1 d .
C9 C 0.07822(8) 0.14162(18) 0.3241(2) 0.0288(4) Uani 1 1 d .
H9 H 0.0803 0.2308 0.2875 0.035 Uiso 1 1 calc R
C6 C 0.07216(7) -0.12110(17) 0.4301(2) 0.0237(4) Uani 1 1 d .
C2 C 0.21868(7) 0.07495(19) 1.0970(2) 0.0266(4) Uani 1 1 d .
C4 C 0.14910(8) -0.04436(17) 0.8013(2) 0.0234(4) Uani 1 1 d .
C10 C 0.11652(7) 0.09434(18) 0.4545(2) 0.0273(4) Uani 1 1 d .
H10 H 0.1443 0.1515 0.5058 0.033 Uiso 1 1 calc R
C1 C 0.23840(8) 0.18588(18) 1.1051(2) 0.0261(4) Uani 1 1 d .

loop_
_atom_site_aniso_label
_atom_site_aniso_U_11
_atom_site_aniso_U_22
_atom_site_aniso_U_33
_atom_site_aniso_U_23
_atom_site_aniso_U_13
_atom_site_aniso_U_12
C3 0.0322(11) 0.0271(10) 0.0244(9) 0.0025(8) -0.0027(8) -0.0016(8)
F1 0.0459(7) 0.0199(6) 0.0445(7) 0.0034(5) -0.0023(5) -0.0047(4)
C8 0.0270(10) 0.0325(11) 0.0259(10) 0.0004(8) -0.0019(7) 0.0050(8)
C7 0.0254(10) 0.0306(11) 0.0274(10) -0.0058(9) -0.0012(8) -0.0032(8)
O1 0.0268(7) 0.0276(7) 0.0241(6) -0.0001(6) -0.0030(5) 0.0034(5)
O2 0.0328(8) 0.0282(7) 0.0285(7) -0.0022(6) -0.0003(5) 0.0089(6)
O3 0.0315(7) 0.0283(7) 0.0246(6) -0.0034(5) -0.0044(5) 0.0072(6)
C5 0.0236(10) 0.0240(10) 0.0205(9) -0.0020(8) 0.0002(7) 0.0034(7)
C9 0.0313(11) 0.0207(10) 0.0344(10) 0.0031(8) 0.0017(8) 0.0011(8)
C6 0.0261(10) 0.0193(9) 0.0258(9) -0.0006(8) 0.0048(7) -0.0010(7)
C2 0.0232(10) 0.0339(11) 0.0228(9) 0.0016(8) -0.0023(7) 0.0016(8)
C4 0.0242(10) 0.0203(9) 0.0259(9) 0.0017(8) -0.0004(7) -0.0036(7)
C10 0.0261(10) 0.0256(10) 0.0303(10) -0.0043(8) -0.0014(7) -0.0036(8)
C1 0.0226(9) 0.0301(11) 0.0256(9) 0.0013(8) 0.0004(7) 0.0004(7)

loop_
_atom_type_symbol
_atom_type_description
_atom_type_scat_dispersion_real
_atom_type_scat_dispersion_imag
_atom_type_scat_source
O O 0.0106 0.0060 'International Tables Vol C Tables 4.2.6.8 and 6.1.1.4'
F F 0.0171 0.0103 'International Tables Vol C Tables 4.2.6.8 and 6.1.1.4'
H H 0.0000 0.0000 'International Tables Vol C Tables 4.2.6.8 and 6.1.1.4'
C C 0.0033 0.0016 'International Tables Vol C Tables 4.2.6.8 and 6.1.1.4'

loop_
_geom_angle_atom_site_label_1
_geom_angle_atom_site_label_2
_geom_angle_atom_site_label_3
_geom_angle
_geom_angle_site_symmetry_3
O1 C3 C2 111.19(14) .
O1 C3 H3A 109.4 .
C2 C3 H3A 109.4 .
O1 C3 H3B 109.4 .
C2 C3 H3B 109.4 .
H3A C3 H3B 108.0 .
C9 C8 C7 120.19(17) .
C9 C8 H8 119.9 .
C7 C8 H8 119.9 .
C6 C7 C8 118.74(17) .
C6 C7 H7 120.6 .
C8 C7 H7 120.6 .
C4 O1 C3 113.58(13) .
C4 O3 C5 115.70(13) .
C10 C5 C6 119.83(16) .
C10 C5 O3 122.08(15) .
C6 C5 O3 117.98(15) .
C8 C9 C10 120.34(17) .
C8 C9 H9 119.8 .
C10 C9 H9 119.8 .
F1 C6 C7 119.75(15) .
F1 C6 C5 118.82(15) .
C7 C6 C5 121.43(17) .
C1 C2 C3 178.35(19) .
O2 C4 O1 127.32(16) .
O2 C4 O3 126.23(16) .
O1 C4 O3 106.46(14) .
C5 C10 C9 119.47(16) .
C5 C10 H10 120.3 .
C9 C10 H10 120.3 .
C2 C1 C1 177.09(13) 2

loop_
_geom_bond_atom_site_label_1
_geom_bond_atom_site_label_2
_geom_bond_distance
_geom_bond_site_symmetry_2
C3 O1 1.454(2) .
C3 C2 1.461(3) .
C3 H3A 0.9700 .
C3 H3B 0.9700 .
F1 C6 1.353(2) .
C8 C9 1.379(3) .
C8 C7 1.382(3) .
C8 H8 0.9300 .
C7 C6 1.373(2) .
C7 H7 0.9300 .
O1 C4 1.331(2) .
O2 C4 1.186(2) .
O3 C4 1.352(2) .
O3 C5 1.405(2) .
C5 C10 1.370(3) .
C5 C6 1.376(2) .
C9 C10 1.385(3) .
C9 H9 0.9300 .
C2 C1 1.193(3) .
C10 H10 0.9300 .
C1 C1 1.381(4) 2

loop_
_geom_torsion_atom_site_label_1
_geom_torsion_atom_site_label_2
_geom_torsion_atom_site_label_3
_geom_torsion_atom_site_label_4
_geom_torsion
C9 C8 C7 C6 -0.3(3)
C2 C3 O1 C4 -73.79(18)
C4 O3 C5 C10 66.8(2)
C4 O3 C5 C6 -116.90(17)
C7 C8 C9 C10 -0.2(3)
C8 C7 C6 F1 -178.96(15)
C8 C7 C6 C5 0.7(3)
C10 C5 C6 F1 178.94(14)
O3 C5 C6 F1 2.6(2)
C10 C5 C6 C7 -0.8(3)
O3 C5 C6 C7 -177.12(14)
C3 O1 C4 O2 -0.5(2)
C3 O1 C4 O3 179.27(13)
C5 O3 C4 O2 3.1(2)
C5 O3 C4 O1 -176.59(13)
C6 C5 C10 C9 0.3(3)
O3 C5 C10 C9 176.51(14)
C8 C9 C10 C5 0.1(3)
